data_7003028
loop_
_publ_author_name
'Yuksel, Fatma'
'G\"um\"u\,s, G\"ulay'
'G\"urol, \.Ilke'
'Ahsen, Vefa'
'Chumakov, Yurii'
'Jeanneau, Erwann'
'Luneau, Dominique'

_publ_section_title
;
 Channel architecture via self assembly of oxamide oximes complexes
;
_journal_issue 2
_journal_name_full 'Dalton Transactions'
_journal_page_first 241
_journal_page_last 252
_journal_paper_doi 10.1039/b707930c
_journal_year 2008
_chemical_formula_sum 'C28 H58 N8 Ni O4'
_chemical_formula_weight 629.53
_chemical_name_systematic
;
?
;
_space_group_IT_number 148
_symmetry_cell_setting trigonal
_symmetry_space_group_name_Hall '-R 3'
_symmetry_space_group_name_H-M 'R -3 :H'
_atom_sites_solution_hydrogens geom
_atom_sites_solution_primary direct
_atom_sites_solution_secondary difmap
_audit_creation_method SHELXL-97
_cell_angle_alpha 90.00
_cell_angle_beta 90.00
_cell_angle_gamma 120.00
_cell_formula_units_Z 9
_cell_length_a 27.3962(16)
_cell_length_b 27.3962(16)
_cell_length_c 12.6672(10)
_cell_measurement_temperature 298(2)
_cell_volume 8233.6(9)
_computing_structure_refinement 'SHELXL-97 (Sheldrick, 1997)'
_diffrn_ambient_temperature 298(2)
_diffrn_detector_area_resol_mean 0
_diffrn_measured_fraction_theta_full 0.885
_diffrn_measured_fraction_theta_max 0.885
_diffrn_measurement_device_type Bruker
_diffrn_measurement_method \w/2\q
_diffrn_radiation_monochromator graphite
_diffrn_radiation_source 'fine-focus sealed tube'
_diffrn_radiation_type MoK\a
_diffrn_radiation_wavelength 0.71073
_diffrn_reflns_av_R_equivalents 0.0326
_diffrn_reflns_av_sigmaI/netI 0.0554
_diffrn_reflns_limit_h_max 13
_diffrn_reflns_limit_h_min -37
_diffrn_reflns_limit_k_max 37
_diffrn_reflns_limit_k_min -34
_diffrn_reflns_limit_l_max 15
_diffrn_reflns_limit_l_min -13
_diffrn_reflns_number 13959
_diffrn_reflns_theta_full 28.90
_diffrn_reflns_theta_max 28.90
_diffrn_reflns_theta_min 1.49
_diffrn_standards_interval_count 0
_diffrn_standards_interval_time 0
_diffrn_standards_number 0
_exptl_absorpt_coefficient_mu 0.570
_exptl_absorpt_correction_type none
_exptl_crystal_colour red
_exptl_crystal_density_diffrn 1.143
_exptl_crystal_density_method 'not measured'
_exptl_crystal_description block
_exptl_crystal_F_000 3078
_exptl_crystal_size_max 0.4
_exptl_crystal_size_mid 0.1
_exptl_crystal_size_min 0.1
_refine_diff_density_max 0.779
_refine_diff_density_min -0.652
_refine_diff_density_rms 0.147
_refine_ls_extinction_method none
_refine_ls_goodness_of_fit_ref 0.947
_refine_ls_hydrogen_treatment constr
_refine_ls_matrix_type full
_refine_ls_number_parameters 187
_refine_ls_number_reflns 4275
_refine_ls_number_restraints 0
_refine_ls_restrained_S_all 0.947
_refine_ls_R_factor_all 0.0977
_refine_ls_R_factor_gt 0.0535
_refine_ls_shift/su_max 0.000
_refine_ls_shift/su_mean 0.000
_refine_ls_structure_factor_coef Fsqd
_refine_ls_weighting_details 'calc w=1/[\s^2^(Fo^2^)+(0.1110P)^2^+0.0000P] where P=(Fo^2^+2Fc^2^)/3'
_refine_ls_weighting_scheme calc
_refine_ls_wR_factor_gt 0.1527
_refine_ls_wR_factor_ref 0.1737
_reflns_number_gt 2534
_reflns_number_total 4275
_reflns_threshold_expression >2sigma(I)
_cod_data_source_file b707930c.txt
_cod_data_source_block VAC6Ni4
_cod_depositor_comments
;
The following automatic conversions were performed:
'_symmetry_cell_setting' value 'Trigonal' changed to 'trigonal' according
to '/home/saulius/struct/CIF-dictionaries/cif_core.dic' dictionary named
'cif_core.dic' version 2.4.1 from 2010-06-29.

Automatic conversion script
Id: cif_fix_enum 1527 2010-12-29 10:47:43Z saulius 
;
_cod_original_sg_symbol_H-M 'R -3 '
_cod_database_code 7003028

loop_
_symmetry_equiv_pos_as_xyz
'x, y, z'
'-y, x-y, z'
'-x+y, -x, z'
'x+2/3, y+1/3, z+1/3'
'-y+2/3, x-y+1/3, z+1/3'
'-x+y+2/3, -x+1/3, z+1/3'
'x+1/3, y+2/3, z+2/3'
'-y+1/3, x-y+2/3, z+2/3'
'-x+y+1/3, -x+2/3, z+2/3'
'-x, -y, -z'
'y, -x+y, -z'
'x-y, x, -z'
'-x+2/3, -y+1/3, -z+1/3'
'y+2/3, -x+y+1/3, -z+1/3'
'x-y+2/3, x+1/3, -z+1/3'
'-x+1/3, -y+2/3, -z+2/3'
'y+1/3, -x+y+2/3, -z+2/3'
'x-y+1/3, x+2/3, -z+2/3'

loop_
_atom_site_label
_atom_site_type_symbol
_atom_site_fract_x
_atom_site_fract_y
_atom_site_fract_z
_atom_site_U_iso_or_equiv
_atom_site_adp_type
_atom_site_occupancy
_atom_site_symmetry_multiplicity
_atom_site_calc_flag
_atom_site_refinement_flags
_atom_site_disorder_assembly
_atom_site_disorder_group
Ni Ni 0.5000 0.5000 0.0000 0.0426(2) Uani 1 2 d S . .
O1 O 0.40422(8) 0.41876(8) 0.11600(15) 0.0567(5) Uani 1 1 d . . .
O2 O 0.53589(9) 0.49070(9) -0.20889(17) 0.0764(7) Uani 1 1 d . . .
H2A H 0.5599 0.5225 -0.1906 0.115 Uiso 1 1 calc R . .
N1 N 0.43525(9) 0.42997(9) 0.02644(17) 0.0462(5) Uani 1 1 d . . .
N2 N 0.49670(9) 0.46536(9) -0.12841(18) 0.0519(6) Uani 1 1 d . . .
N3 N 0.37395(10) 0.33936(10) -0.0449(2) 0.0587(7) Uani 1 1 d . . .
H3A H 0.3553 0.3267 -0.1026 0.070 Uiso 1 1 calc R . .
N4 N 0.44751(12) 0.37908(11) -0.2239(2) 0.0719(8) Uani 1 1 d . . .
H4A H 0.4182 0.3461 -0.2197 0.086 Uiso 1 1 calc R . .
C1 C 0.41961(11) 0.39226(11) -0.0474(2) 0.0456(6) Uani 1 1 d . . .
C2 C 0.45709(12) 0.41362(11) -0.1415(2) 0.0499(7) Uani 1 1 d . . .
C11 C 0.35415(16) 0.30274(13) 0.0453(3) 0.0743(10) Uani 1 1 d . . .
H11A H 0.3242 0.2658 0.0237 0.089 Uiso 1 1 calc R . .
H11B H 0.3388 0.3177 0.0966 0.089 Uiso 1 1 calc R . .
C12 C 0.4015(2) 0.29685(19) 0.0966(4) 0.1099(15) Uani 1 1 d . . .
H12A H 0.4161 0.2811 0.0452 0.132 Uiso 1 1 calc R . .
H12B H 0.4320 0.3340 0.1154 0.132 Uiso 1 1 calc R . .
C13 C 0.3840(3) 0.2613(2) 0.1908(5) 0.167(3) Uani 1 1 d . . .
H13A H 0.3528 0.2243 0.1734 0.200 Uiso 1 1 calc R . .
H13B H 0.3713 0.2778 0.2443 0.200 Uiso 1 1 calc R . .
C14 C 0.4345(4) 0.2556(4) 0.2350(7) 0.224(5) Uani 1 1 d . . .
H14A H 0.4443 0.2350 0.1852 0.269 Uiso 1 1 calc R . .
H14B H 0.4672 0.2927 0.2447 0.269 Uiso 1 1 calc R . .
C15 C 0.4188(6) 0.2271(7) 0.3311(10) 0.337(9) Uani 1 1 d . . .
H15A H 0.4153 0.2512 0.3829 0.404 Uiso 1 1 calc R . .
H15B H 0.3820 0.1938 0.3229 0.404 Uiso 1 1 calc R . .
C16 C 0.4546(7) 0.2115(6) 0.3683(9) 0.316(8) Uani 1 1 d . . .
H16A H 0.4403 0.1913 0.4334 0.475 Uiso 1 1 calc R . .
H16B H 0.4907 0.2443 0.3806 0.475 Uiso 1 1 calc R . .
H16C H 0.4585 0.1876 0.3177 0.475 Uiso 1 1 calc R . .
C21 C 0.4816(2) 0.39132(17) -0.3207(3) 0.1028(16) Uani 1 1 d . . .
H21A H 0.4705 0.4117 -0.3686 0.123 Uiso 1 1 calc R . .
H21B H 0.5207 0.4165 -0.3019 0.123 Uiso 1 1 calc R . .
C22 C 0.4789(6) 0.3497(4) -0.3711(7) 0.332(9) Uani 1 1 d . . .
H22A H 0.5096 0.3665 -0.4216 0.398 Uiso 1 1 calc R . .
H22B H 0.4446 0.3348 -0.4124 0.398 Uiso 1 1 calc R . .
C23 C 0.4797(4) 0.3028(3) -0.3330(7) 0.209(4) Uani 1 1 d . . .
H23A H 0.4472 0.2700 -0.3627 0.251 Uiso 1 1 calc R . .
H23B H 0.4736 0.3016 -0.2574 0.251 Uiso 1 1 calc R . .
C24 C 0.5268(4) 0.2955(4) -0.3492(8) 0.213(4) Uani 1 1 d . . .
H24A H 0.5580 0.3235 -0.3076 0.256 Uiso 1 1 calc R . .
H24B H 0.5377 0.3030 -0.4229 0.256 Uiso 1 1 calc R . .
C25 C 0.5183(5) 0.2387(4) -0.3219(10) 0.259(6) Uani 1 1 d . . .
H25A H 0.5076 0.2319 -0.2480 0.311 Uiso 1 1 calc R . .
H25B H 0.4863 0.2111 -0.3624 0.311 Uiso 1 1 calc R . .
C26 C 0.5604(5) 0.2281(6) -0.3363(13) 0.393(11) Uani 1 1 d . . .
H26A H 0.5483 0.1899 -0.3160 0.590 Uiso 1 1 calc R . .
H26B H 0.5921 0.2534 -0.2938 0.590 Uiso 1 1 calc R . .
H26C H 0.5712 0.2333 -0.4094 0.590 Uiso 1 1 calc R . .

loop_
_atom_site_aniso_label
_atom_site_aniso_U_11
_atom_site_aniso_U_22
_atom_site_aniso_U_33
_atom_site_aniso_U_23
_atom_site_aniso_U_13
_atom_site_aniso_U_12
Ni 0.0398(3) 0.0397(3) 0.0419(4) -0.0059(2) 0.0065(2) 0.0149(2)
O1 0.0497(11) 0.0531(11) 0.0504(12) -0.0006(9) 0.0183(9) 0.0132(9)
O2 0.0756(14) 0.0625(13) 0.0551(14) -0.0119(11) 0.0281(11) 0.0074(11)
N1 0.0420(12) 0.0445(12) 0.0453(15) -0.0043(10) 0.0090(10) 0.0165(10)
N2 0.0507(13) 0.0475(13) 0.0440(15) -0.0062(10) 0.0113(11) 0.0146(10)
N3 0.0562(14) 0.0457(13) 0.0543(16) -0.0077(12) -0.0011(12) 0.0106(11)
N4 0.0819(19) 0.0543(15) 0.0566(18) -0.0162(13) 0.0128(14) 0.0169(14)
C1 0.0427(14) 0.0412(14) 0.0487(17) -0.0051(12) 0.0027(12) 0.0179(12)
C2 0.0544(16) 0.0485(15) 0.0444(17) -0.0088(13) 0.0015(13) 0.0240(13)
C11 0.082(2) 0.0449(17) 0.073(3) -0.0025(17) 0.0094(19) 0.0142(17)
C12 0.147(4) 0.076(3) 0.093(3) 0.007(2) -0.017(3) 0.045(3)
C13 0.266(9) 0.103(4) 0.111(5) 0.017(3) -0.024(5) 0.077(5)
C14 0.345(14) 0.194(8) 0.167(8) 0.034(6) -0.072(8) 0.160(9)
C15 0.328(18) 0.43(2) 0.326(18) 0.106(15) -0.031(13) 0.249(18)
C16 0.45(2) 0.368(19) 0.231(13) 0.002(11) -0.076(13) 0.282(18)
C21 0.146(4) 0.068(2) 0.056(3) -0.0189(19) 0.030(2) 0.025(2)
C22 0.61(2) 0.271(11) 0.272(10) 0.165(9) 0.333(13) 0.340(14)
C23 0.256(9) 0.170(6) 0.269(9) 0.084(6) 0.161(8) 0.157(7)
C24 0.189(8) 0.211(9) 0.255(11) -0.016(8) 0.043(7) 0.112(8)
C25 0.276(13) 0.209(10) 0.363(16) -0.028(10) -0.007(11) 0.174(10)
C26 0.311(18) 0.44(2) 0.58(3) -0.214(19) -0.115(16) 0.296(19)

loop_
_atom_type_symbol
_atom_type_description
_atom_type_scat_dispersion_real
_atom_type_scat_dispersion_imag
_atom_type_scat_source
C C 0.0033 0.0016 'International Tables Vol C Tables 4.2.6.8 and 6.1.1.4'
H H 0.0000 0.0000 'International Tables Vol C Tables 4.2.6.8 and 6.1.1.4'
N N 0.0061 0.0033 'International Tables Vol C Tables 4.2.6.8 and 6.1.1.4'
O O 0.0106 0.0060 'International Tables Vol C Tables 4.2.6.8 and 6.1.1.4'
Ni Ni 0.3393 1.1124 'International Tables Vol C Tables 4.2.6.8 and 6.1.1.4'

loop_
_geom_angle_atom_site_label_1
_geom_angle_atom_site_label_2
_geom_angle_atom_site_label_3
_geom_angle
_geom_angle_site_symmetry_1
_geom_angle_site_symmetry_3
_geom_angle_publ_flag
N2 Ni N2 180.00(15) . 10_665 ?
N2 Ni N1 81.66(9) . . ?
N2 Ni N1 98.34(9) 10_665 . ?
N2 Ni N1 98.34(9) . 10_665 ?
N2 Ni N1 81.66(9) 10_665 10_665 ?
N1 Ni N1 180.0(2) . 10_665 ?
N2 O2 H2A 109.5 . . ?
C1 N1 O1 120.2(2) . . ?
C1 N1 Ni 116.83(18) . . ?
O1 N1 Ni 122.97(15) . . ?
C2 N2 O2 117.9(2) . . ?
C2 N2 Ni 118.05(19) . . ?
O2 N2 Ni 123.92(17) . . ?
C1 N3 C11 126.0(3) . . ?
C1 N3 H3A 117.0 . . ?
C11 N3 H3A 117.0 . . ?
C2 N4 C21 127.4(3) . . ?
C2 N4 H4A 116.3 . . ?
C21 N4 H4A 116.3 . . ?
N1 C1 N3 126.3(2) . . ?
N1 C1 C2 112.1(2) . . ?
N3 C1 C2 121.6(2) . . ?
N2 C2 N4 129.2(3) . . ?
N2 C2 C1 111.3(2) . . ?
N4 C2 C1 119.4(2) . . ?
N3 C11 C12 111.5(3) . . ?
N3 C11 H11A 109.3 . . ?
C12 C11 H11A 109.3 . . ?
N3 C11 H11B 109.3 . . ?
C12 C11 H11B 109.3 . . ?
H11A C11 H11B 108.0 . . ?
C13 C12 C11 113.8(5) . . ?
C13 C12 H12A 108.8 . . ?
C11 C12 H12A 108.8 . . ?
C13 C12 H12B 108.8 . . ?
C11 C12 H12B 108.8 . . ?
H12A C12 H12B 107.7 . . ?
C12 C13 C14 110.1(7) . . ?
C12 C13 H13A 109.6 . . ?
C14 C13 H13A 109.6 . . ?
C12 C13 H13B 109.6 . . ?
C14 C13 H13B 109.6 . . ?
H13A C13 H13B 108.1 . . ?
C15 C14 C13 109.1(10) . . ?
C15 C14 H14A 109.9 . . ?
C13 C14 H14A 109.9 . . ?
C15 C14 H14B 109.9 . . ?
C13 C14 H14B 109.9 . . ?
H14A C14 H14B 108.3 . . ?
C16 C15 C14 114.7(14) . . ?
C16 C15 H15A 108.6 . . ?
C14 C15 H15A 108.6 . . ?
C16 C15 H15B 108.6 . . ?
C14 C15 H15B 108.6 . . ?
H15A C15 H15B 107.6 . . ?
C15 C16 H16A 109.5 . . ?
C15 C16 H16B 109.5 . . ?
H16A C16 H16B 109.5 . . ?
C15 C16 H16C 109.5 . . ?
H16A C16 H16C 109.5 . . ?
H16B C16 H16C 109.5 . . ?
C22 C21 N4 117.8(5) . . ?
C22 C21 H21A 107.9 . . ?
N4 C21 H21A 107.9 . . ?
C22 C21 H21B 107.9 . . ?
N4 C21 H21B 107.9 . . ?
H21A C21 H21B 107.2 . . ?
C21 C22 C23 129.4(10) . . ?
C21 C22 H22A 104.9 . . ?
C23 C22 H22A 104.9 . . ?
C21 C22 H22B 104.9 . . ?
C23 C22 H22B 104.9 . . ?
H22A C22 H22B 105.8 . . ?
C22 C23 C24 121.3(8) . . ?
C22 C23 H23A 107.0 . . ?
C24 C23 H23A 107.0 . . ?
C22 C23 H23B 107.0 . . ?
C24 C23 H23B 107.0 . . ?
H23A C23 H23B 106.7 . . ?
C23 C24 C25 115.8(9) . . ?
C23 C24 H24A 108.3 . . ?
C25 C24 H24A 108.3 . . ?
C23 C24 H24B 108.3 . . ?
C25 C24 H24B 108.3 . . ?
H24A C24 H24B 107.4 . . ?
C26 C25 C24 119.6(12) . . ?
C26 C25 H25A 107.4 . . ?
C24 C25 H25A 107.4 . . ?
C26 C25 H25B 107.4 . . ?
C24 C25 H25B 107.4 . . ?
H25A C25 H25B 107.0 . . ?
C25 C26 H26A 109.5 . . ?
C25 C26 H26B 109.5 . . ?
H26A C26 H26B 109.5 . . ?
C25 C26 H26C 109.5 . . ?
H26A C26 H26C 109.5 . . ?
H26B C26 H26C 109.5 . . ?

loop_
_geom_bond_atom_site_label_1
_geom_bond_atom_site_label_2
_geom_bond_distance
_geom_bond_site_symmetry_2
_geom_bond_publ_flag
Ni N2 1.862(2) . ?
Ni N2 1.862(2) 10_665 ?
Ni N1 1.881(2) . ?
Ni N1 1.881(2) 10_665 ?
O1 N1 1.358(3) . ?
O2 N2 1.389(3) . ?
O2 H2A 0.8200 . ?
N1 C1 1.298(3) . ?
N2 C2 1.295(3) . ?
N3 C1 1.361(3) . ?
N3 C11 1.436(4) . ?
N3 H3A 0.8600 . ?
N4 C2 1.344(3) . ?
N4 C21 1.474(4) . ?
N4 H4A 0.8600 . ?
C1 C2 1.488(4) . ?
C11 C12 1.530(6) . ?
C11 H11A 0.9700 . ?
C11 H11B 0.9700 . ?
C12 C13 1.462(7) . ?
C12 H12A 0.9700 . ?
C12 H12B 0.9700 . ?
C13 C14 1.571(10) . ?
C13 H13A 0.9700 . ?
C13 H13B 0.9700 . ?
C14 C15 1.392(14) . ?
C14 H14A 0.9700 . ?
C14 H14B 0.9700 . ?
C15 C16 1.337(14) . ?
C15 H15A 0.9700 . ?
C15 H15B 0.9700 . ?
C16 H16A 0.9600 . ?
C16 H16B 0.9600 . ?
C16 H16C 0.9600 . ?
C21 C22 1.276(9) . ?
C21 H21A 0.9700 . ?
C21 H21B 0.9700 . ?
C22 C23 1.384(9) . ?
C22 H22A 0.9700 . ?
C22 H22B 0.9700 . ?
C23 C24 1.415(9) . ?
C23 H23A 0.9700 . ?
C23 H23B 0.9700 . ?
C24 C25 1.494(10) . ?
C24 H24A 0.9700 . ?
C24 H24B 0.9700 . ?
C25 C26 1.336(11) . ?
C25 H25A 0.9700 . ?
C25 H25B 0.9700 . ?
C26 H26A 0.9600 . ?
C26 H26B 0.9600 . ?
C26 H26C 0.9600 . ?
